data_4105310
loop_
_publ_author_name
'Heather A. Spinney'
'Nicholas A. Piro'
'Christopher C. Cummins'

_publ_section_title
;
 Triple-Bond Reactivity of an AsP Complex Intermediate: Synthesis Stemming
 from Molecular Arsenic, As4
;
_journal_name_full 'Journal of the American Chemical Society'
_journal_page_first 16233
_journal_page_last 16243
_journal_paper_doi 10.1021/ja906550h
_journal_volume 131
_journal_year 2009
_chemical_formula_sum 'C17 H20 As O5 P W'
_chemical_formula_weight 594.07
_chemical_name_common 'AsPW(CO)5 Butadiene trap'
_chemical_name_systematic
; 
 ? 
;
_space_group_IT_number 14
_symmetry_cell_setting monoclinic
_symmetry_space_group_name_Hall '-P 2yn'
_symmetry_space_group_name_H-M 'P 1 21/n 1'
_atom_sites_solution_hydrogens geom
_atom_sites_solution_primary direct
_atom_sites_solution_secondary difmap
_audit_creation_method SHELXL-97
_cell_angle_alpha 90.00
_cell_angle_beta 102.912(8)
_cell_angle_gamma 90.00
_cell_formula_units_Z 4
_cell_length_a 15.411(7)
_cell_length_b 7.065(3)
_cell_length_c 18.782(9)
_cell_measurement_reflns_used 9654
_cell_measurement_temperature 100(2)
_cell_measurement_theta_max 30.47
_cell_measurement_theta_min 2.22
_cell_volume 1993.3(16)
_computing_cell_refinement 'SAINT 7.46A (Bruker-AXS, 2008)'
_computing_data_collection 'APEX2 3.0 (Bruker-AXS, 2008)'
_computing_data_reduction 'SAINT 7.46A (Bruker-AXS, 2008)'
_computing_molecular_graphics 'Bruker SHELXTL'
_computing_publication_material 'Bruker SHELXTL'
_computing_structure_refinement 'SHELXL-97 (Sheldrick, 1997)'
_computing_structure_solution 'SHELXS-97 (Sheldrick, 1990)'
_diffrn_ambient_temperature 100(2)
_diffrn_detector_area_resol_mean 8.3
_diffrn_measured_fraction_theta_full 1.000
_diffrn_measured_fraction_theta_max 1.000
_diffrn_measurement_device_type 'Bruker Smart APEX CCD'
_diffrn_measurement_method 'omega and phi scans'
_diffrn_radiation_monochromator graphite
_diffrn_radiation_source 'fine-focus sealed tube'
_diffrn_radiation_type MoK\a
_diffrn_radiation_wavelength 0.71073
_diffrn_reflns_av_R_equivalents 0.0517
_diffrn_reflns_av_sigmaI/netI 0.0262
_diffrn_reflns_limit_h_max 21
_diffrn_reflns_limit_h_min -21
_diffrn_reflns_limit_k_max 9
_diffrn_reflns_limit_k_min -9
_diffrn_reflns_limit_l_max 26
_diffrn_reflns_limit_l_min -26
_diffrn_reflns_number 49869
_diffrn_reflns_theta_full 29.57
_diffrn_reflns_theta_max 29.57
_diffrn_reflns_theta_min 1.94
_diffrn_standards_decay_% 0
_diffrn_standards_interval_count 0
_diffrn_standards_interval_time 0
_diffrn_standards_number 0
_exptl_absorpt_coefficient_mu 7.545
_exptl_absorpt_correction_T_max 0.7041
_exptl_absorpt_correction_T_min 0.2105
_exptl_absorpt_correction_type multi-scan
_exptl_absorpt_process_details 'SADABS (Sheldrick, 2008)'
_exptl_crystal_colour colourless
_exptl_crystal_density_diffrn 1.980
_exptl_crystal_description needle
_exptl_crystal_F_000 1136
_exptl_crystal_size_max 0.30
_exptl_crystal_size_mid 0.08
_exptl_crystal_size_min 0.05
_refine_diff_density_max 1.061
_refine_diff_density_min -0.945
_refine_diff_density_rms 0.124
_refine_ls_extinction_method none
_refine_ls_goodness_of_fit_ref 1.057
_refine_ls_hydrogen_treatment constr
_refine_ls_matrix_type full
_refine_ls_number_parameters 226
_refine_ls_number_reflns 5585
_refine_ls_number_restraints 0
_refine_ls_restrained_S_all 1.057
_refine_ls_R_factor_all 0.0273
_refine_ls_R_factor_gt 0.0210
_refine_ls_shift/su_max 0.002
_refine_ls_shift/su_mean 0.000
_refine_ls_structure_factor_coef Fsqd
_refine_ls_weighting_details 'calc w=1/[\s^2^(Fo^2^)+(0.0164P)^2^+5.4555P] where P=(Fo^2^+2Fc^2^)/3'
_refine_ls_weighting_scheme calc
_refine_ls_wR_factor_gt 0.0518
_refine_ls_wR_factor_ref 0.0551
_reflns_number_gt 4847
_reflns_number_total 5585
_reflns_threshold_expression >2sigma(I)
_cod_data_source_file ja906550h_si_001_4.cif
_cod_data_source_block 08054
_cod_original_cell_volume 1993.4(16)
_cod_database_code 4105310

loop_
_symmetry_equiv_pos_as_xyz
'x, y, z'
'-x+1/2, y+1/2, -z+1/2'
'-x, -y, -z'
'x-1/2, -y-1/2, z-1/2'

loop_
_atom_site_label
_atom_site_type_symbol
_atom_site_fract_x
_atom_site_fract_y
_atom_site_fract_z
_atom_site_U_iso_or_equiv
_atom_site_adp_type
_atom_site_occupancy
_atom_site_symmetry_multiplicity
_atom_site_calc_flag
_atom_site_refinement_flags
W1 W 0.348464(7) 0.492267(16) 0.115532(6) 0.01370(4) Uani 1 1 d .
As1 As 0.55162(2) 0.63714(4) 0.281706(17) 0.01617(7) Uani 1 1 d .
P1 P 0.45614(5) 0.39441(10) 0.23128(4) 0.01280(13) Uani 1 1 d .
O1 O 0.20693(16) 0.6386(4) -0.02112(14) 0.0330(6) Uani 1 1 d .
O2 O 0.19645(15) 0.2821(4) 0.17525(14) 0.0270(5) Uani 1 1 d .
O3 O 0.32546(18) 0.9011(3) 0.18049(15) 0.0309(6) Uani 1 1 d .
O4 O 0.51611(16) 0.6611(4) 0.06215(14) 0.0288(5) Uani 1 1 d .
O5 O 0.36220(17) 0.1029(4) 0.03279(15) 0.0314(6) Uani 1 1 d .
C1 C 0.2600(2) 0.5836(5) 0.02786(18) 0.0218(6) Uani 1 1 d .
C2 C 0.25016(19) 0.3637(4) 0.15491(16) 0.0181(6) Uani 1 1 d .
C3 C 0.3339(2) 0.7511(4) 0.16028(18) 0.0204(6) Uani 1 1 d .
C4 C 0.4555(2) 0.6011(4) 0.08025(17) 0.0198(6) Uani 1 1 d .
C5 C 0.3597(2) 0.2411(5) 0.06295(17) 0.0207(6) Uani 1 1 d .
C11 C 0.6612(2) 0.4798(4) 0.28941(18) 0.0187(6) Uani 1 1 d .
H11A H 0.7148 0.5581 0.3078 0.022 Uiso 1 1 calc R
H11B H 0.6611 0.3744 0.3241 0.022 Uiso 1 1 calc R
C12 C 0.66308(19) 0.4020(4) 0.21488(17) 0.0190(6) Uani 1 1 d .
C13 C 0.60512(19) 0.2669(4) 0.18488(16) 0.0166(5) Uani 1 1 d .
C14 C 0.53562(18) 0.2011(4) 0.22472(16) 0.0152(5) Uani 1 1 d .
H14A H 0.5652 0.1584 0.2744 0.018 Uiso 1 1 calc R
H14B H 0.5027 0.0922 0.1985 0.018 Uiso 1 1 calc R
C121 C 0.7303(3) 0.4929(5) 0.1789(2) 0.0321(8) Uani 1 1 d .
H12A H 0.7648 0.5865 0.2120 0.048 Uiso 1 1 calc R
H12B H 0.6995 0.5556 0.1338 0.048 Uiso 1 1 calc R
H12C H 0.7704 0.3958 0.1673 0.048 Uiso 1 1 calc R
C131 C 0.6020(2) 0.1734(5) 0.11208(17) 0.0222(6) Uani 1 1 d .
H13A H 0.5538 0.0801 0.1023 0.033 Uiso 1 1 calc R
H13B H 0.6588 0.1099 0.1132 0.033 Uiso 1 1 calc R
H13C H 0.5914 0.2695 0.0735 0.033 Uiso 1 1 calc R
C21 C 0.5294(2) 0.6061(4) 0.38184(17) 0.0180(6) Uani 1 1 d .
H21A H 0.5724 0.6859 0.4160 0.022 Uiso 1 1 calc R
H21B H 0.4690 0.6543 0.3816 0.022 Uiso 1 1 calc R
C22 C 0.5364(2) 0.4069(4) 0.41035(16) 0.0161(5) Uani 1 1 d .
C23 C 0.47822(19) 0.2751(4) 0.37699(16) 0.0157(5) Uani 1 1 d .
C24 C 0.40786(19) 0.3263(4) 0.30983(15) 0.0145(5) Uani 1 1 d .
H24A H 0.3719 0.4328 0.3218 0.017 Uiso 1 1 calc R
H24B H 0.3676 0.2168 0.2957 0.017 Uiso 1 1 calc R
C221 C 0.6126(2) 0.3716(5) 0.47475(17) 0.0224(6) Uani 1 1 d .
H22A H 0.6445 0.4904 0.4891 0.034 Uiso 1 1 calc R
H22B H 0.6533 0.2786 0.4613 0.034 Uiso 1 1 calc R
H22C H 0.5894 0.3229 0.5157 0.034 Uiso 1 1 calc R
C231 C 0.4789(2) 0.0702(4) 0.39878(18) 0.0217(6) Uani 1 1 d .
H23A H 0.4305 0.0033 0.3656 0.033 Uiso 1 1 calc R
H23B H 0.4707 0.0606 0.4489 0.033 Uiso 1 1 calc R
H23C H 0.5360 0.0132 0.3960 0.033 Uiso 1 1 calc R

loop_
_atom_site_aniso_label
_atom_site_aniso_U_11
_atom_site_aniso_U_22
_atom_site_aniso_U_33
_atom_site_aniso_U_23
_atom_site_aniso_U_13
_atom_site_aniso_U_12
W1 0.01111(6) 0.01485(6) 0.01428(6) 0.00295(4) 0.00098(4) 0.00071(4)
As1 0.01513(13) 0.01103(13) 0.02094(15) 0.00040(11) 0.00100(11) -0.00211(10)
P1 0.0110(3) 0.0110(3) 0.0154(3) 0.0013(2) 0.0009(3) 0.0001(2)
O1 0.0249(12) 0.0468(16) 0.0244(13) 0.0098(12) -0.0009(10) 0.0092(11)
O2 0.0186(11) 0.0310(13) 0.0311(13) 0.0041(10) 0.0051(10) -0.0051(10)
O3 0.0396(15) 0.0187(12) 0.0364(14) 0.0000(10) 0.0130(12) 0.0029(10)
O4 0.0250(12) 0.0346(14) 0.0283(13) 0.0069(11) 0.0093(10) -0.0051(10)
O5 0.0306(13) 0.0288(13) 0.0357(14) -0.0103(11) 0.0089(11) -0.0025(11)
C1 0.0173(14) 0.0269(16) 0.0209(15) 0.0045(12) 0.0034(12) 0.0032(12)
C2 0.0143(13) 0.0205(14) 0.0176(14) -0.0001(11) -0.0003(11) 0.0016(11)
C3 0.0203(15) 0.0191(14) 0.0218(15) 0.0048(12) 0.0043(12) 0.0023(11)
C4 0.0204(14) 0.0195(14) 0.0179(14) 0.0021(11) 0.0006(11) -0.0008(11)
C5 0.0158(14) 0.0249(16) 0.0195(15) 0.0022(12) 0.0001(11) -0.0013(12)
C11 0.0124(13) 0.0210(14) 0.0220(15) -0.0040(11) 0.0026(11) -0.0023(11)
C12 0.0128(13) 0.0220(15) 0.0220(15) 0.0001(12) 0.0037(11) -0.0004(11)
C13 0.0147(13) 0.0167(13) 0.0180(14) 0.0011(11) 0.0031(11) 0.0026(10)
C14 0.0137(13) 0.0120(12) 0.0193(14) -0.0005(10) 0.0022(11) 0.0009(10)
C121 0.0258(17) 0.036(2) 0.037(2) -0.0065(16) 0.0132(15) -0.0134(15)
C131 0.0190(14) 0.0272(16) 0.0202(15) -0.0039(12) 0.0040(12) -0.0001(12)
C21 0.0195(14) 0.0146(13) 0.0193(14) -0.0024(11) 0.0031(11) -0.0008(11)
C22 0.0174(13) 0.0144(13) 0.0162(13) -0.0010(10) 0.0030(11) 0.0026(10)
C23 0.0163(13) 0.0151(13) 0.0158(13) 0.0006(10) 0.0036(11) 0.0023(10)
C24 0.0140(12) 0.0136(12) 0.0150(13) -0.0008(10) 0.0012(10) -0.0004(10)
C221 0.0200(14) 0.0261(16) 0.0179(14) -0.0016(12) -0.0028(12) 0.0032(12)
C231 0.0281(16) 0.0161(14) 0.0201(15) 0.0048(11) 0.0034(13) 0.0006(12)

loop_
_atom_type_symbol
_atom_type_description
_atom_type_scat_dispersion_real
_atom_type_scat_dispersion_imag
_atom_type_scat_source
C C 0.0033 0.0016 'International Tables Vol C Tables 4.2.6.8 and 6.1.1.4'
H H 0.0000 0.0000 'International Tables Vol C Tables 4.2.6.8 and 6.1.1.4'
O O 0.0106 0.0060 'International Tables Vol C Tables 4.2.6.8 and 6.1.1.4'
P P 0.1023 0.0942 'International Tables Vol C Tables 4.2.6.8 and 6.1.1.4'
As As 0.0499 2.0058 'International Tables Vol C Tables 4.2.6.8 and 6.1.1.4'
W W -0.8490 6.8722 'International Tables Vol C Tables 4.2.6.8 and 6.1.1.4'

loop_
_geom_angle_atom_site_label_1
_geom_angle_atom_site_label_2
_geom_angle_atom_site_label_3
_geom_angle
C1 W1 C2 90.98(13)
C1 W1 C3 86.12(13)
C2 W1 C3 95.19(13)
C1 W1 C5 89.89(13)
C2 W1 C5 86.50(13)
C3 W1 C5 175.69(12)
C1 W1 C4 93.59(13)
C2 W1 C4 174.51(12)
C3 W1 C4 88.15(13)
C5 W1 C4 90.48(13)
C1 W1 P1 176.01(10)
C2 W1 P1 87.96(9)
C3 W1 P1 90.14(9)
C5 W1 P1 93.89(9)
C4 W1 P1 87.68(9)
C21 As1 C11 101.01(13)
C21 As1 P1 94.40(9)
C11 As1 P1 93.85(9)
C14 P1 C24 104.43(13)
C14 P1 As1 101.73(10)
C24 P1 As1 101.38(10)
C14 P1 W1 117.50(10)
C24 P1 W1 116.93(10)
As1 P1 W1 112.64(4)
O1 C1 W1 177.5(3)
O2 C2 W1 176.0(3)
O3 C3 W1 175.1(3)
O4 C4 W1 178.5(3)
O5 C5 W1 177.2(3)
C12 C11 As1 109.0(2)
C13 C12 C121 125.2(3)
C13 C12 C11 120.0(3)
C121 C12 C11 114.8(3)
C12 C13 C131 125.1(3)
C12 C13 C14 119.3(3)
C131 C13 C14 115.6(3)
C13 C14 P1 111.0(2)
C22 C21 As1 115.1(2)
C23 C22 C21 119.6(3)
C23 C22 C221 125.3(3)
C21 C22 C221 115.0(3)
C22 C23 C231 125.1(3)
C22 C23 C24 120.1(3)
C231 C23 C24 114.7(3)
C23 C24 P1 112.6(2)

loop_
_geom_bond_atom_site_label_1
_geom_bond_atom_site_label_2
_geom_bond_distance
W1 C1 1.996(3)
W1 C2 2.042(3)
W1 C3 2.046(3)
W1 C5 2.057(3)
W1 C4 2.060(3)
W1 P1 2.5191(11)
As1 C21 1.998(3)
As1 C11 2.000(3)
As1 P1 2.3195(11)
P1 C14 1.857(3)
P1 C24 1.858(3)
O1 C1 1.153(4)
O2 C2 1.142(4)
O3 C3 1.142(4)
O4 C4 1.144(4)
O5 C5 1.134(4)
C11 C12 1.510(4)
C12 C13 1.342(4)
C12 C121 1.502(5)
C13 C131 1.510(4)
C13 C14 1.511(4)
C21 C22 1.501(4)
C22 C23 1.346(4)
C22 C221 1.506(4)
C23 C231 1.504(4)
C23 C24 1.512(4)

loop_
_geom_torsion_atom_site_label_1
_geom_torsion_atom_site_label_2
_geom_torsion_atom_site_label_3
_geom_torsion_atom_site_label_4
_geom_torsion
C21 As1 P1 C14 -103.07(13)
C11 As1 P1 C14 -1.71(14)
C21 As1 P1 C24 4.47(13)
C11 As1 P1 C24 105.84(13)
C21 As1 P1 W1 130.23(9)
C11 As1 P1 W1 -128.40(10)
C1 W1 P1 C14 -177.8(14)
C2 W1 P1 C14 107.53(14)
C3 W1 P1 C14 -157.28(14)
C5 W1 P1 C14 21.19(14)
C4 W1 P1 C14 -69.14(14)
C1 W1 P1 C24 56.8(14)
C2 W1 P1 C24 -17.89(14)
C3 W1 P1 C24 77.30(14)
C5 W1 P1 C24 -104.23(14)
C4 W1 P1 C24 165.44(14)
C1 W1 P1 As1 -60.1(14)
C2 W1 P1 As1 -134.73(9)
C3 W1 P1 As1 -39.55(9)
C5 W1 P1 As1 138.92(9)
C4 W1 P1 As1 48.60(9)
C2 W1 C1 O1 47(7)
C3 W1 C1 O1 -48(7)
C5 W1 C1 O1 134(7)
C4 W1 C1 O1 -136(7)
P1 W1 C1 O1 -27(8)
C1 W1 C2 O2 98(4)
C3 W1 C2 O2 -176(4)
C5 W1 C2 O2 8(4)
C4 W1 C2 O2 -49(4)
P1 W1 C2 O2 -86(4)
C1 W1 C3 O3 -39(3)
C2 W1 C3 O3 -130(3)
C5 W1 C3 O3 -17(5)
C4 W1 C3 O3 55(3)
P1 W1 C3 O3 142(3)
C1 W1 C4 O4 165(11)
C2 W1 C4 O4 -49(12)
C3 W1 C4 O4 79(11)
C5 W1 C4 O4 -105(11)
P1 W1 C4 O4 -11(11)
C1 W1 C5 O5 -39(6)
C2 W1 C5 O5 52(6)
C3 W1 C5 O5 -61(7)
C4 W1 C5 O5 -133(6)
P1 W1 C5 O5 140(6)
C21 As1 C11 C12 151.2(2)
P1 As1 C11 C12 56.0(2)
As1 C11 C12 C13 -70.7(3)
As1 C11 C12 C121 106.9(3)
C121 C12 C13 C131 4.7(5)
C11 C12 C13 C131 -178.0(3)
C121 C12 C13 C14 -174.4(3)
C11 C12 C13 C14 2.9(4)
C12 C13 C14 P1 65.4(3)
C131 C13 C14 P1 -113.8(2)
C24 P1 C14 C13 -157.9(2)
As1 P1 C14 C13 -52.8(2)
W1 P1 C14 C13 70.7(2)
C11 As1 C21 C22 -45.7(2)
P1 As1 C21 C22 49.1(2)
As1 C21 C22 C23 -64.8(3)
As1 C21 C22 C221 113.5(3)
C21 C22 C23 C231 178.6(3)
C221 C22 C23 C231 0.5(5)
C21 C22 C23 C24 1.8(4)
C221 C22 C23 C24 -176.3(3)
C22 C23 C24 P1 64.3(3)
C231 C23 C24 P1 -112.8(3)
C14 P1 C24 C23 49.8(2)
As1 P1 C24 C23 -55.6(2)
W1 P1 C24 C23 -178.48(16)
